data_4030799
loop_
_publ_author_name
'Moussodia, Ralph-Olivier'
'Acherar, Samir'
'Romero, Eug\'enie'
'Didierjean, Claude'
'Jamart-Gr\'egoire, Brigitte'

_publ_section_title
;
 Evidence of Nanotubular Self-Organization in Solution and Solid States of
 Heterochiral Cyclo 1:1 [\a/\a-N(\a)-Bn-hydrazino]mers Series.
;
_journal_issue 6
_journal_name_full 'The Journal of organic chemistry'
_journal_page_first 3022
_journal_page_last 3029
_journal_paper_doi 10.1021/jo502684g
_journal_volume 80
_journal_year 2015
_chemical_absolute_configuration syn
_chemical_compound_source 'synthesis as described'
_chemical_formula_moiety 'C32 H46 N6 O4'
_chemical_formula_sum 'C32 H46 N6 O4'
_chemical_formula_weight 578.75
_chemical_name_systematic
;
 ?
;
_space_group_IT_number 5
_symmetry_cell_setting monoclinic
_symmetry_Int_Tables_number 5
_symmetry_space_group_name_Hall 'C 2y'
_symmetry_space_group_name_H-M 'C 1 2 1'
_atom_sites_solution_hydrogens geom
_atom_sites_solution_primary direct
_atom_sites_solution_secondary difmap
_audit_creation_date 2013-10-31T12:39:32-00:00
_audit_creation_method 'WinGX routine CIF_UPDATE'
_cell_angle_alpha 90
_cell_angle_beta 120.110(10)
_cell_angle_gamma 90
_cell_formula_units_Z 8
_cell_length_a 27.793(2)
_cell_length_b 9.7527(4)
_cell_length_c 27.915(2)
_cell_measurement_reflns_used 0
_cell_measurement_temperature 100(2)
_cell_measurement_theta_max 0
_cell_measurement_theta_min 0
_cell_measurement_wavelength 0.71073
_cell_volume 6545.5(10)
_computing_structure_refinement 'SHELXL-97 (Sheldrick, 2008)'
_diffrn_ambient_temperature 100(2)
_diffrn_measured_fraction_theta_full 0.992
_diffrn_measured_fraction_theta_max 0.992
_diffrn_radiation_monochromator graphite
_diffrn_radiation_probe x-ray
_diffrn_radiation_type MoK\a
_diffrn_radiation_wavelength 0.71073
_diffrn_reflns_av_R_equivalents 0.1004
_diffrn_reflns_av_unetI/netI 0.0661
_diffrn_reflns_limit_h_max 28
_diffrn_reflns_limit_h_min -27
_diffrn_reflns_limit_k_max 8
_diffrn_reflns_limit_k_min -9
_diffrn_reflns_limit_l_max 28
_diffrn_reflns_limit_l_min -28
_diffrn_reflns_number 25677
_diffrn_reflns_theta_full 21.2
_diffrn_reflns_theta_max 21.2
_diffrn_reflns_theta_min 1.69
_exptl_absorpt_coefficient_mu 0.079
_exptl_absorpt_correction_type none
_exptl_crystal_colour colourless
_exptl_crystal_density_diffrn 1.175
_exptl_crystal_density_method 'not measured'
_exptl_crystal_description prism
_exptl_crystal_F_000 2496
_exptl_crystal_size_max 0.2
_exptl_crystal_size_mid 0.05
_exptl_crystal_size_min 0.03
_refine_diff_density_max 0.992
_refine_diff_density_min -0.434
_refine_diff_density_rms 0.119
_refine_ls_extinction_method none
_refine_ls_goodness_of_fit_ref 1.31
_refine_ls_hydrogen_treatment constr
_refine_ls_matrix_type full
_refine_ls_number_parameters 751
_refine_ls_number_reflns 3844
_refine_ls_number_restraints 697
_refine_ls_restrained_S_all 1.203
_refine_ls_R_factor_all 0.1338
_refine_ls_R_factor_gt 0.1132
_refine_ls_shift/su_max 0.026
_refine_ls_shift/su_mean 0.004
_refine_ls_structure_factor_coef Fsqd
_refine_ls_weighting_details 'calc w=1/[\s^2^(Fo^2^)+(0.2000P)^2^+0.0000P] where P=(Fo^2^+2Fc^2^)/3'
_refine_ls_weighting_scheme calc
_refine_ls_wR_factor_gt 0.2899
_refine_ls_wR_factor_ref 0.3126
_reflns_number_gt 3052
_reflns_number_total 3844
_reflns_threshold_expression >2\s(I)
_cod_data_source_file jo502684g_si_002.cif
_cod_data_source_block rom89
_cod_depositor_comments 'Adding full bibliography for 4030799.cif.'
_cod_original_cell_volume 6545.5(7)
_cod_database_code 4030799

loop_
_symmetry_equiv_pos_as_xyz
'x, y, z'
'-x, y, -z'
'x+1/2, y+1/2, z'
'-x+1/2, y+1/2, -z'

loop_
_atom_site_label
_atom_site_type_symbol
_atom_site_fract_x
_atom_site_fract_y
_atom_site_fract_z
_atom_site_U_iso_or_equiv
_atom_site_adp_type
_atom_site_occupancy
_atom_site_symmetry_multiplicity
_atom_site_calc_flag
_atom_site_refinement_flags
O1A O 0.4349(3) 0.3954(8) 0.0325(4) 0.049(2) Uani 1 1 d U
O2A O 0.4095(3) 0.7201(9) -0.0992(4) 0.055(2) Uani 1 1 d U
N1A N 0.5410(4) 0.5226(10) 0.0798(4) 0.045(2) Uani 1 1 d U
H1A H 0.5385 0.4365 0.0694 0.054 Uiso 1 1 calc R
N2A N 0.4060(4) 0.6130(11) 0.0025(4) 0.048(2) Uani 1 1 d U
H2A H 0.4134 0.7001 0.0115 0.058 Uiso 1 1 calc R
N3A N 0.3564(4) 0.5817(10) -0.0474(4) 0.045(2) Uani 1 1 d U
C1A C 0.4951(5) 0.5832(12) 0.0845(5) 0.039(2) Uani 1 1 d U
H1A1 H 0.4949 0.6847 0.0793 0.047 Uiso 1 1 calc R
C2A C 0.4420(5) 0.5217(13) 0.0365(5) 0.046(3) Uani 1 1 d U
C3A C 0.3684(5) 0.5146(13) -0.0867(5) 0.046(2) Uani 1 1 d U
H3A H 0.3818 0.4192 -0.0738 0.055 Uiso 1 1 calc R
C4A C 0.4134(5) 0.5944(12) -0.0909(5) 0.043(3) Uani 1 1 d U
C5A C 0.5017(5) 0.5533(14) 0.1413(5) 0.051(3) Uani 1 1 d U
H5A1 H 0.5007 0.4528 0.1456 0.061 Uiso 1 1 calc R
H5A2 H 0.5386 0.5864 0.1702 0.061 Uiso 1 1 calc R
C6A C 0.4578(5) 0.6181(15) 0.1507(6) 0.052(3) Uani 1 1 d U
H6A H 0.4204 0.5929 0.119 0.062 Uiso 1 1 calc R
C7A C 0.4622(6) 0.7728(13) 0.1540(6) 0.059(3) Uani 1 1 d U
H7A1 H 0.4583 0.8089 0.1194 0.088 Uiso 1 1 calc R
H7A2 H 0.4986 0.7992 0.1851 0.088 Uiso 1 1 calc R
H7A3 H 0.4327 0.8104 0.1595 0.088 Uiso 1 1 calc R
C8A C 0.4630(6) 0.5589(16) 0.2041(6) 0.064(4) Uani 1 1 d U
H8A1 H 0.46 0.4588 0.2012 0.096 Uiso 1 1 calc R
H8A2 H 0.4332 0.5958 0.2094 0.096 Uiso 1 1 calc R
H8A3 H 0.4991 0.5844 0.2357 0.096 Uiso 1 1 calc R
C9A C 0.3160(5) 0.4968(13) -0.0376(6) 0.050(3) Uani 1 1 d U
H9A1 H 0.2786 0.5011 -0.071 0.059 Uiso 1 1 calc R
H9A2 H 0.3282 0.3999 -0.0316 0.059 Uiso 1 1 calc R
C10A C 0.3129(5) 0.5471(14) 0.0111(6) 0.053(2) Uani 1 1 d U
C11A C 0.3159(5) 0.4582(15) 0.0514(6) 0.059(3) Uani 1 1 d U
H11A H 0.3181 0.3625 0.0463 0.071 Uiso 1 1 calc R
C12A C 0.3160(6) 0.4993(17) 0.0952(7) 0.065(3) Uani 1 1 d U
H12A H 0.3191 0.4342 0.122 0.078 Uiso 1 1 calc R
C13A C 0.3118(6) 0.6330(17) 0.1034(6) 0.065(3) Uani 1 1 d U
H13A H 0.314 0.6632 0.1368 0.078 Uiso 1 1 calc R
C14A C 0.3044(6) 0.7245(18) 0.0643(6) 0.064(3) Uani 1 1 d U
H14A H 0.2989 0.818 0.0698 0.077 Uiso 1 1 calc R
C15A C 0.3044(5) 0.6885(15) 0.0163(6) 0.056(3) Uani 1 1 d U
H15A H 0.2991 0.7539 -0.0112 0.067 Uiso 1 1 calc R
C16A C 0.3189(5) 0.5101(15) -0.1454(5) 0.056(3) Uani 1 1 d U
H16A H 0.2887 0.4575 -0.1457 0.084 Uiso 1 1 calc R
H16B H 0.33 0.4661 -0.1699 0.084 Uiso 1 1 calc R
H16C H 0.3061 0.6037 -0.1583 0.084 Uiso 1 1 calc R
O1B O 0.5756(3) 0.2274(8) 0.0801(4) 0.052(2) Uani 1 1 d U
O2B O 0.5590(3) -0.1082(8) -0.0289(4) 0.054(2) Uani 1 1 d U
N1B N 0.4753(4) 0.0987(11) 0.0626(4) 0.044(2) Uani 1 1 d U
H1B H 0.4682 0.1872 0.0595 0.053 Uiso 1 1 calc R
N2B N 0.6034(4) 0.0040(10) 0.0831(4) 0.049(2) Uani 1 1 d U
H2B H 0.598 -0.0817 0.0892 0.059 Uiso 1 1 calc R
N3B N 0.6434(4) 0.0310(11) 0.0683(4) 0.052(2) Uani 1 1 d U
C1B C 0.5303(5) 0.0553(13) 0.1059(5) 0.045(2) Uani 1 1 d U
H1B1 H 0.5311 -0.047 0.1089 0.054 Uiso 1 1 calc R
C2B C 0.5730(5) 0.1013(13) 0.0885(5) 0.046(2) Uani 1 1 d U
C3B C 0.6201(5) 0.0910(14) 0.0132(6) 0.050(2) Uani 1 1 d U
H3B H 0.6144 0.1919 0.0145 0.06 Uiso 1 1 calc R
C4B C 0.5639(5) 0.0186(14) -0.0284(5) 0.047(3) Uani 1 1 d U
C5B C 0.5451(5) 0.1169(15) 0.1610(5) 0.051(3) Uani 1 1 d U
H5B1 H 0.5388 0.2171 0.1559 0.062 Uiso 1 1 calc R
H5B2 H 0.5189 0.0802 0.1721 0.062 Uiso 1 1 calc R
C6B C 0.6015(5) 0.0948(14) 0.2068(5) 0.053(3) Uani 1 1 d U
H6B H 0.6279 0.1328 0.1957 0.064 Uiso 1 1 calc R
C7B C 0.6131(7) 0.167(2) 0.2606(6) 0.088(5) Uani 1 1 d U
H7B1 H 0.6511 0.1467 0.29 0.132 Uiso 1 1 calc R
H7B2 H 0.5867 0.134 0.2716 0.132 Uiso 1 1 calc R
H7B3 H 0.6087 0.2662 0.2544 0.132 Uiso 1 1 calc R
C8B C 0.6148(7) -0.0609(18) 0.2197(7) 0.097(6) Uani 1 1 d U
H8B1 H 0.6531 -0.0717 0.2502 0.145 Uiso 1 1 calc R
H8B2 H 0.6104 -0.1079 0.1867 0.145 Uiso 1 1 calc R
H8B3 H 0.5892 -0.1009 0.2304 0.145 Uiso 1 1 calc R
C9B C 0.6906(5) 0.1096(13) 0.1103(5) 0.046(2) Uani 1 1 d U
H9B1 H 0.6764 0.1869 0.1227 0.055 Uiso 1 1 calc R
H9B2 H 0.7114 0.1489 0.0933 0.055 Uiso 1 1 calc R
C10B C 0.7302(5) 0.0247(13) 0.1604(6) 0.049(3) Uani 1 1 d U
C11B C 0.7345(5) -0.1188(13) 0.1555(6) 0.055(3) Uani 1 1 d U
H11B H 0.7103 -0.1657 0.1221 0.067 Uiso 1 1 calc R
C12B C 0.7753(5) -0.1880(15) 0.2011(6) 0.058(3) Uani 1 1 d U
H12B H 0.7801 -0.2833 0.198 0.069 Uiso 1 1 calc R
C13B C 0.8092(6) -0.1232(14) 0.2510(6) 0.060(3) Uani 1 1 d U
H13B H 0.8354 -0.175 0.282 0.072 Uiso 1 1 calc R
C14B C 0.8051(6) 0.0146(16) 0.2558(6) 0.067(3) Uani 1 1 d U
H14B H 0.8293 0.0602 0.2896 0.08 Uiso 1 1 calc R
C15B C 0.7644(6) 0.0888(15) 0.2097(6) 0.060(3) Uani 1 1 d U
H15B H 0.7608 0.1847 0.213 0.072 Uiso 1 1 calc R
C16B C 0.6560(5) 0.0616(15) -0.0125(6) 0.057(3) Uani 1 1 d U
H16D H 0.6931 0.1009 0.0109 0.085 Uiso 1 1 calc R
H16E H 0.6389 0.1026 -0.0495 0.085 Uiso 1 1 calc R
H16F H 0.6592 -0.0378 -0.0154 0.085 Uiso 1 1 calc R
O1C O 0.5784(3) 0.5424(7) 0.4936(3) 0.0354(18) Uani 1 1 d U
O2C O 0.4517(3) 0.2123(8) 0.3943(3) 0.0368(19) Uani 1 1 d U
N1C N 0.5651(4) 0.4149(9) 0.5777(4) 0.034(2) Uani 1 1 d U
H1C H 0.5587 0.5038 0.5749 0.041 Uiso 1 1 calc R
N2C N 0.5712(3) 0.3248(9) 0.4620(4) 0.0304(18) Uani 1 1 d U
H2C H 0.5785 0.2388 0.4727 0.036 Uiso 1 1 calc R
N3C N 0.5487(3) 0.3508(9) 0.4054(4) 0.0323(17) Uani 1 1 d U
C1C C 0.6017(4) 0.3601(12) 0.5591(5) 0.034(2) Uani 1 1 d U
H1C1 H 0.5988 0.2579 0.5571 0.041 Uiso 1 1 calc R
C2C C 0.5826(4) 0.4187(11) 0.5013(5) 0.030(2) Uani 1 1 d U
C3C C 0.4927(4) 0.4145(11) 0.3799(4) 0.0307(15) Uani 1 1 d U
H3C H 0.496 0.5132 0.3908 0.037 Uiso 1 1 calc R
C4C C 0.4595(4) 0.3369(12) 0.4010(5) 0.0307(15) Uani 1 1 d U
C5C C 0.6614(4) 0.4019(12) 0.5999(5) 0.039(2) Uani 1 1 d U
H5C1 H 0.6725 0.3571 0.6358 0.047 Uiso 1 1 calc R
H5C2 H 0.6619 0.5021 0.6058 0.047 Uiso 1 1 calc R
C6C C 0.7057(5) 0.3685(12) 0.5839(5) 0.038(2) Uani 1 1 d U
H6C H 0.6976 0.4229 0.5503 0.046 Uiso 1 1 calc R
C7C C 0.7632(5) 0.4118(15) 0.6326(5) 0.052(3) Uani 1 1 d U
H7C1 H 0.7623 0.5094 0.6406 0.078 Uiso 1 1 calc R
H7C2 H 0.7918 0.396 0.6225 0.078 Uiso 1 1 calc R
H7C3 H 0.7717 0.3576 0.6655 0.078 Uiso 1 1 calc R
C8C C 0.7074(5) 0.2169(12) 0.5718(6) 0.047(3) Uani 1 1 d U
H8C1 H 0.6712 0.1888 0.5409 0.07 Uiso 1 1 calc R
H8C2 H 0.7159 0.1629 0.6048 0.07 Uiso 1 1 calc R
H8C3 H 0.7363 0.2014 0.562 0.07 Uiso 1 1 calc R
C9C C 0.5874(4) 0.4355(11) 0.3959(5) 0.036(2) Uani 1 1 d U
H9C1 H 0.5929 0.5248 0.4148 0.043 Uiso 1 1 calc R
H9C2 H 0.5705 0.4535 0.3558 0.043 Uiso 1 1 calc R
C10C C 0.6446(5) 0.3659(11) 0.4173(5) 0.035(2) Uani 1 1 d U
C11C C 0.6481(5) 0.2245(12) 0.4180(5) 0.041(3) Uani 1 1 d U
H11C H 0.6159 0.1701 0.4071 0.049 Uiso 1 1 calc R
C12C C 0.6996(5) 0.1623(12) 0.4350(5) 0.049(3) Uani 1 1 d U
H12C H 0.702 0.0652 0.4341 0.059 Uiso 1 1 calc R
C13C C 0.7461(5) 0.2403(12) 0.4528(5) 0.044(3) Uani 1 1 d U
H13C H 0.7811 0.1973 0.4654 0.053 Uiso 1 1 calc R
C14C C 0.7425(5) 0.3854(12) 0.4525(5) 0.044(3) Uani 1 1 d U
H14C H 0.7746 0.4407 0.4639 0.053 Uiso 1 1 calc R
C15C C 0.6899(5) 0.4456(13) 0.4349(5) 0.043(3) Uani 1 1 d U
H15C H 0.6866 0.5425 0.4356 0.052 Uiso 1 1 calc R
C16C C 0.4635(5) 0.4026(13) 0.3177(5) 0.045(3) Uani 1 1 d U
H16G H 0.4849 0.4511 0.3039 0.068 Uiso 1 1 calc R
H16H H 0.4263 0.4432 0.3016 0.068 Uiso 1 1 calc R
H16I H 0.4602 0.3056 0.3073 0.068 Uiso 1 1 calc R
O1D O 0.4475(3) 0.7081(7) 0.4057(3) 0.0375(19) Uani 1 1 d U
O2D O 0.5829(3) 1.0347(7) 0.4789(3) 0.0354(18) Uani 1 1 d U
N1D N 0.4235(3) 0.8361(9) 0.4829(4) 0.0294(19) Uani 1 1 d U
H1D H 0.4318 0.7484 0.4889 0.035 Uiso 1 1 calc R
N2D N 0.4671(3) 0.9261(9) 0.3927(4) 0.0339(18) Uani 1 1 d U
H2D H 0.459 1.0127 0.3942 0.041 Uiso 1 1 calc R
N3D N 0.5072(4) 0.8973(9) 0.3760(4) 0.0340(18) Uani 1 1 d U
C1D C 0.4050(4) 0.8920(11) 0.4274(5) 0.036(2) Uani 1 1 d U
H1D1 H 0.4083 0.9942 0.429 0.043 Uiso 1 1 calc R
C2D C 0.4407(5) 0.8309(12) 0.4063(5) 0.036(2) Uani 1 1 d U
C3D C 0.5561(4) 0.8325(11) 0.4225(4) 0.0292(19) Uani 1 1 d U
H3D H 0.5473 0.7354 0.4268 0.035 Uiso 1 1 calc R
C4D C 0.5720(4) 0.9133(12) 0.4754(5) 0.034(2) Uani 1 1 d U
C5D C 0.3435(4) 0.8489(11) 0.3902(5) 0.035(2) Uani 1 1 d U
H5D1 H 0.341 0.7487 0.3942 0.042 Uiso 1 1 calc R
H5D2 H 0.3215 0.8935 0.4048 0.042 Uiso 1 1 calc R
C6D C 0.3161(5) 0.8814(12) 0.3290(5) 0.046(3) Uani 1 1 d U
H6D H 0.3352 0.8262 0.3132 0.055 Uiso 1 1 calc R
C7D C 0.2557(6) 0.8370(17) 0.3003(6) 0.066(4) Uani 1 1 d U
H7D1 H 0.2379 0.8586 0.2607 0.099 Uiso 1 1 calc R
H7D2 H 0.2364 0.8858 0.3165 0.099 Uiso 1 1 calc R
H7D3 H 0.2536 0.738 0.3051 0.099 Uiso 1 1 calc R
C8D C 0.3194(5) 1.0319(12) 0.3161(5) 0.046(3) Uani 1 1 d U
H8D1 H 0.3011 1.0447 0.2759 0.069 Uiso 1 1 calc R
H8D2 H 0.3585 1.0596 0.3332 0.069 Uiso 1 1 calc R
H8D3 H 0.3007 1.0883 0.331 0.069 Uiso 1 1 calc R
C9D C 0.4807(5) 0.8196(12) 0.3248(5) 0.037(2) Uani 1 1 d U
H9D1 H 0.4615 0.7395 0.3295 0.044 Uiso 1 1 calc R
H9D2 H 0.5096 0.7845 0.3172 0.044 Uiso 1 1 calc R
C10D C 0.4392(5) 0.9018(13) 0.2758(5) 0.046(2) Uani 1 1 d U
C11D C 0.3869(5) 0.8573(18) 0.2409(6) 0.067(3) Uani 1 1 d U
H11D H 0.3757 0.7709 0.2478 0.08 Uiso 1 1 calc R
C12D C 0.3478(7) 0.935(2) 0.1941(6) 0.079(4) Uani 1 1 d U
H12D H 0.3106 0.9059 0.1706 0.095 Uiso 1 1 calc R
C13D C 0.3684(8) 1.0589(18) 0.1853(7) 0.087(4) Uani 1 1 d U
H13D H 0.3439 1.1139 0.1545 0.104 Uiso 1 1 calc R
C14D C 0.4203(8) 1.1031(18) 0.2179(6) 0.085(4) Uani 1 1 d U
H14D H 0.432 1.1862 0.2091 0.102 Uiso 1 1 calc R
C15D C 0.4579(7) 1.0291(14) 0.2648(6) 0.069(4) Uani 1 1 d U
H15D H 0.4946 1.0619 0.2887 0.083 Uiso 1 1 calc R
C16D C 0.6046(5) 0.8361(11) 0.4112(5) 0.038(3) Uani 1 1 d U
H16J H 0.5946 0.7845 0.3773 0.057 Uiso 1 1 calc R
H16K H 0.6375 0.7948 0.4424 0.057 Uiso 1 1 calc R
H16L H 0.6127 0.9314 0.4065 0.057 Uiso 1 1 calc R

loop_
_atom_site_aniso_label
_atom_site_aniso_U_11
_atom_site_aniso_U_22
_atom_site_aniso_U_33
_atom_site_aniso_U_23
_atom_site_aniso_U_13
_atom_site_aniso_U_12
O1A 0.042(5) 0.028(4) 0.087(6) -0.004(4) 0.039(4) -0.008(3)
O2A 0.046(5) 0.026(4) 0.087(6) -0.003(4) 0.028(5) 0.003(4)
N1A 0.040(4) 0.025(5) 0.082(7) -0.010(5) 0.038(5) -0.006(5)
N2A 0.042(4) 0.031(5) 0.071(5) -0.004(4) 0.028(3) -0.003(4)
N3A 0.032(4) 0.031(5) 0.080(5) -0.014(4) 0.033(3) -0.006(4)
C1A 0.033(4) 0.019(5) 0.077(5) 0.006(4) 0.036(3) -0.006(4)
C2A 0.039(4) 0.025(4) 0.077(5) -0.003(5) 0.032(4) -0.005(4)
C3A 0.040(5) 0.024(5) 0.075(5) -0.005(5) 0.031(4) 0.008(4)
C4A 0.044(6) 0.025(5) 0.067(7) -0.005(5) 0.035(5) 0.010(5)
C5A 0.049(6) 0.040(6) 0.076(5) -0.001(6) 0.040(5) -0.001(5)
C6A 0.040(6) 0.050(5) 0.076(7) 0.006(6) 0.038(6) 0.001(6)
C7A 0.059(8) 0.047(5) 0.088(9) -0.012(6) 0.050(8) -0.004(6)
C8A 0.069(9) 0.064(9) 0.076(8) 0.004(7) 0.049(7) 0.010(8)
C9A 0.047(6) 0.022(6) 0.084(6) -0.001(5) 0.036(5) -0.007(5)
C10A 0.042(6) 0.041(5) 0.086(6) 0.000(5) 0.040(5) -0.006(6)
C11A 0.053(7) 0.043(6) 0.097(7) -0.003(5) 0.050(7) -0.015(6)
C12A 0.052(7) 0.066(6) 0.099(7) 0.002(6) 0.054(7) -0.005(7)
C13A 0.055(7) 0.072(7) 0.093(7) -0.010(6) 0.056(7) -0.010(7)
C14A 0.054(7) 0.067(7) 0.092(8) -0.007(5) 0.051(7) -0.004(7)
C15A 0.049(6) 0.046(5) 0.080(7) 0.001(5) 0.038(6) 0.005(6)
C16A 0.047(6) 0.047(8) 0.072(5) 0.005(6) 0.028(5) 0.003(6)
O1B 0.047(5) 0.023(3) 0.105(7) -0.003(5) 0.052(5) -0.006(4)
O2B 0.040(5) 0.028(4) 0.088(6) 0.000(4) 0.028(5) 0.007(4)
N1B 0.043(4) 0.031(6) 0.055(5) 0.002(5) 0.022(4) -0.001(5)
N2B 0.046(5) 0.026(4) 0.080(6) 0.000(5) 0.034(5) 0.000(4)
N3B 0.048(5) 0.042(6) 0.072(4) -0.003(4) 0.036(3) -0.004(4)
C1B 0.038(5) 0.034(6) 0.058(5) 0.003(5) 0.021(4) -0.009(4)
C2B 0.048(5) 0.024(4) 0.071(7) -0.011(5) 0.034(5) -0.009(5)
C3B 0.041(6) 0.032(6) 0.080(5) 0.003(5) 0.033(4) 0.006(4)
C4B 0.048(5) 0.027(5) 0.071(6) 0.003(6) 0.034(5) 0.007(5)
C5B 0.045(6) 0.047(7) 0.059(5) 0.002(5) 0.024(4) -0.005(5)
C6B 0.052(6) 0.060(6) 0.051(5) 0.000(5) 0.027(4) -0.007(6)
C7B 0.069(10) 0.118(12) 0.068(7) -0.030(9) 0.027(6) -0.011(10)
C8B 0.076(10) 0.069(7) 0.091(11) 0.011(7) 0.001(9) 0.014(8)
C9B 0.053(5) 0.030(6) 0.072(5) 0.000(4) 0.045(4) -0.001(4)
C10B 0.043(6) 0.034(5) 0.076(5) 0.003(4) 0.035(4) -0.003(5)
C11B 0.048(7) 0.033(5) 0.080(6) 0.002(4) 0.029(5) -0.003(5)
C12B 0.042(7) 0.042(6) 0.088(7) 0.003(4) 0.031(5) 0.008(5)
C13B 0.043(7) 0.051(6) 0.084(6) 0.006(6) 0.030(5) -0.006(5)
C14B 0.066(8) 0.050(6) 0.076(6) 0.002(5) 0.030(5) -0.011(6)
C15B 0.056(7) 0.042(6) 0.081(6) -0.003(4) 0.033(5) -0.010(5)
C16B 0.050(6) 0.060(9) 0.065(7) -0.017(7) 0.032(6) -0.009(7)
O1C 0.042(4) 0.013(3) 0.064(5) 0.000(3) 0.036(4) 0.004(3)
O2C 0.035(4) 0.016(4) 0.069(5) 0.000(4) 0.033(4) -0.001(3)
N1C 0.036(4) 0.012(5) 0.065(5) -0.001(4) 0.034(4) 0.001(4)
N2C 0.030(4) 0.010(4) 0.058(3) 0.001(3) 0.027(3) 0.002(4)
N3C 0.027(3) 0.019(4) 0.057(3) -0.001(4) 0.025(3) 0.004(3)
C1C 0.033(4) 0.017(5) 0.056(4) -0.003(4) 0.024(4) 0.007(4)
C2C 0.026(5) 0.013(4) 0.059(4) 0.000(3) 0.027(4) 0.006(5)
C3C 0.030(3) 0.011(3) 0.059(4) 0.004(3) 0.028(3) 0.005(3)
C4C 0.030(3) 0.011(3) 0.059(4) 0.004(3) 0.028(3) 0.005(3)
C5C 0.036(4) 0.023(6) 0.059(5) -0.004(5) 0.025(4) 0.005(5)
C6C 0.032(4) 0.028(5) 0.060(6) 0.007(5) 0.026(4) 0.005(5)
C7C 0.034(4) 0.057(8) 0.057(7) 0.017(6) 0.017(5) 0.003(6)
C8C 0.044(7) 0.028(5) 0.085(9) 0.011(6) 0.045(6) 0.014(5)
C9C 0.040(4) 0.012(5) 0.071(6) 0.002(5) 0.039(5) 0.004(4)
C10C 0.034(4) 0.019(4) 0.069(6) -0.001(5) 0.038(5) 0.001(3)
C11C 0.039(4) 0.018(4) 0.076(7) -0.005(5) 0.036(5) 0.001(4)
C12C 0.045(5) 0.017(5) 0.095(8) 0.003(6) 0.042(6) 0.006(3)
C13C 0.036(4) 0.030(5) 0.073(7) 0.002(6) 0.031(5) 0.005(4)
C14C 0.037(4) 0.028(5) 0.079(7) 0.000(6) 0.038(5) -0.002(4)
C15C 0.041(4) 0.019(5) 0.085(8) -0.001(5) 0.043(6) -0.003(3)
C16C 0.043(6) 0.039(7) 0.056(4) 0.011(6) 0.026(4) 0.011(6)
O1D 0.042(4) 0.014(3) 0.074(5) 0.004(4) 0.043(4) 0.005(3)
O2D 0.045(4) 0.011(4) 0.060(5) 0.003(3) 0.034(4) -0.001(3)
N1D 0.023(4) 0.010(4) 0.064(4) -0.004(4) 0.029(4) -0.005(4)
N2D 0.033(4) 0.007(4) 0.064(5) -0.003(4) 0.026(4) 0.002(3)
N3D 0.036(4) 0.016(5) 0.056(4) 0.002(3) 0.028(3) 0.005(3)
C1D 0.037(4) 0.011(5) 0.064(5) -0.001(4) 0.028(4) 0.001(4)
C2D 0.036(5) 0.013(4) 0.063(6) 0.000(5) 0.029(5) 0.002(4)
C3D 0.039(4) 0.009(5) 0.054(4) 0.007(4) 0.034(3) 0.003(4)
C4D 0.036(6) 0.011(4) 0.057(5) -0.003(5) 0.024(4) 0.004(5)
C5D 0.037(4) 0.010(5) 0.063(5) -0.002(4) 0.030(4) -0.005(5)
C6D 0.049(5) 0.024(5) 0.062(5) 0.000(5) 0.026(4) 0.008(5)
C7D 0.058(6) 0.058(9) 0.067(7) -0.005(8) 0.020(5) -0.010(6)
C8D 0.058(7) 0.027(5) 0.067(8) 0.007(5) 0.041(7) 0.015(5)
C9D 0.036(5) 0.028(6) 0.061(5) -0.003(3) 0.035(3) -0.010(4)
C10D 0.047(5) 0.043(6) 0.057(5) -0.008(4) 0.032(4) 0.004(4)
C11D 0.044(5) 0.091(8) 0.068(7) -0.008(6) 0.030(4) 0.003(5)
C12D 0.060(7) 0.106(10) 0.064(7) -0.014(7) 0.026(5) 0.021(6)
C13D 0.101(8) 0.060(8) 0.079(8) -0.018(6) 0.030(6) 0.039(7)
C14D 0.113(9) 0.047(8) 0.076(8) 0.005(6) 0.033(7) 0.020(6)
C15D 0.095(8) 0.030(6) 0.072(7) 0.002(5) 0.034(6) 0.005(5)
C16D 0.038(5) 0.008(6) 0.087(8) 0.005(6) 0.046(6) -0.001(5)

loop_
_atom_type_symbol
_atom_type_description
_atom_type_scat_dispersion_real
_atom_type_scat_dispersion_imag
_atom_type_scat_source
C C 0.0033 0 'International Tables Vol C Tables 4.2.6.8 and 6.1.1.4'
H H 0 0 'International Tables Vol C Tables 4.2.6.8 and 6.1.1.4'
N N 0.0061 0 'International Tables Vol C Tables 4.2.6.8 and 6.1.1.4'
O O 0.0106 0 'International Tables Vol C Tables 4.2.6.8 and 6.1.1.4'

loop_
_geom_angle_atom_site_label_1
_geom_angle_atom_site_label_2
_geom_angle_atom_site_label_3
_geom_angle
_geom_angle_site_symmetry_1
_geom_angle_site_symmetry_3
C4A N1A C1A 122.1(10) 2_655 .
C4A N1A H1A 119 2_655 .
C1A N1A H1A 119 . .
C2A N2A N3A 125.1(11) . .
C2A N2A H2A 117.5 . .
N3A N2A H2A 117.5 . .
N2A N3A C3A 111.1(9) . .
N2A N3A C9A 112.4(10) . .
C3A N3A C9A 111.1(9) . .
N1A C1A C2A 105.3(10) . .
N1A C1A C5A 111.0(10) . .
C2A C1A C5A 113.1(10) . .
N1A C1A H1A1 109.1 . .
C2A C1A H1A1 109.1 . .
C5A C1A H1A1 109.1 . .
O1A C2A N2A 125.1(12) . .
O1A C2A C1A 120.4(11) . .
N2A C2A C1A 114.5(11) . .
N3A C3A C4A 109.6(10) . .
N3A C3A C16A 113.5(10) . .
C4A C3A C16A 105.5(10) . .
N3A C3A H3A 109.4 . .
C4A C3A H3A 109.4 . .
C16A C3A H3A 109.4 . .
O2A C4A N1A 122.9(12) . 2_655
O2A C4A C3A 121.3(11) . .
N1A C4A C3A 115.6(10) 2_655 .
C6A C5A C1A 114.5(11) . .
C6A C5A H5A1 108.6 . .
C1A C5A H5A1 108.6 . .
C6A C5A H5A2 108.6 . .
C1A C5A H5A2 108.6 . .
H5A1 C5A H5A2 107.6 . .
C5A C6A C7A 112.3(12) . .
C5A C6A C8A 108.7(11) . .
C7A C6A C8A 110.5(13) . .
C5A C6A H6A 108.4 . .
C7A C6A H6A 108.4 . .
C8A C6A H6A 108.4 . .
C6A C7A H7A1 109.5 . .
C6A C7A H7A2 109.5 . .
H7A1 C7A H7A2 109.5 . .
C6A C7A H7A3 109.5 . .
H7A1 C7A H7A3 109.5 . .
H7A2 C7A H7A3 109.5 . .
C6A C8A H8A1 109.5 . .
C6A C8A H8A2 109.5 . .
H8A1 C8A H8A2 109.5 . .
C6A C8A H8A3 109.5 . .
H8A1 C8A H8A3 109.5 . .
H8A2 C8A H8A3 109.5 . .
C10A C9A N3A 111.7(10) . .
C10A C9A H9A1 109.3 . .
N3A C9A H9A1 109.3 . .
C10A C9A H9A2 109.3 . .
N3A C9A H9A2 109.3 . .
H9A1 C9A H9A2 107.9 . .
C11A C10A C15A 118.1(14) . .
C11A C10A C9A 121.8(13) . .
C15A C10A C9A 120.1(13) . .
C12A C11A C10A 123.1(15) . .
C12A C11A H11A 118.4 . .
C10A C11A H11A 118.4 . .
C11A C12A C13A 120.5(16) . .
C11A C12A H12A 119.8 . .
C13A C12A H12A 119.8 . .
C14A C13A C12A 119.8(15) . .
C14A C13A H13A 120.1 . .
C12A C13A H13A 120.1 . .
C13A C14A C15A 123.0(16) . .
C13A C14A H14A 118.5 . .
C15A C14A H14A 118.5 . .
C14A C15A C10A 115.1(14) . .
C14A C15A H15A 122.4 . .
C10A C15A H15A 122.4 . .
C3A C16A H16A 109.5 . .
C3A C16A H16B 109.5 . .
H16A C16A H16B 109.5 . .
C3A C16A H16C 109.5 . .
H16A C16A H16C 109.5 . .
H16B C16A H16C 109.5 . .
C4B N1B C1B 125.6(11) 2_655 .
C4B N1B H1B 117.2 2_655 .
C1B N1B H1B 117.2 . .
C2B N2B N3B 123.1(11) . .
C2B N2B H2B 118.5 . .
N3B N2B H2B 118.5 . .
N2B N3B C3B 113.0(10) . .
N2B N3B C9B 113.0(10) . .
C3B N3B C9B 112.3(10) . .
N1B C1B C5B 111.5(11) . .
N1B C1B C2B 107.7(10) . .
C5B C1B C2B 110.1(10) . .
N1B C1B H1B1 109.2 . .
C5B C1B H1B1 109.2 . .
C2B C1B H1B1 109.2 . .
O1B C2B N2B 125.3(12) . .
O1B C2B C1B 117.6(11) . .
N2B C2B C1B 117.1(11) . .
N3B C3B C16B 111.9(10) . .
N3B C3B C4B 110.5(11) . .
C16B C3B C4B 102.1(10) . .
N3B C3B H3B 110.7 . .
C16B C3B H3B 110.7 . .
C4B C3B H3B 110.7 . .
O2B C4B N1B 123.1(12) . 2_655
O2B C4B C3B 121.2(11) . .
N1B C4B C3B 115.6(11) 2_655 .
C6B C5B C1B 117.3(12) . .
C6B C5B H5B1 108 . .
C1B C5B H5B1 108 . .
C6B C5B H5B2 108 . .
C1B C5B H5B2 108 . .
H5B1 C5B H5B2 107.2 . .
C5B C6B C7B 113.2(12) . .
C5B C6B C8B 111.9(12) . .
C7B C6B C8B 108.0(13) . .
C5B C6B H6B 107.9 . .
C7B C6B H6B 107.9 . .
C8B C6B H6B 107.9 . .
C6B C7B H7B1 109.5 . .
C6B C7B H7B2 109.5 . .
H7B1 C7B H7B2 109.5 . .
C6B C7B H7B3 109.5 . .
H7B1 C7B H7B3 109.5 . .
H7B2 C7B H7B3 109.5 . .
C6B C8B H8B1 109.5 . .
C6B C8B H8B2 109.5 . .
H8B1 C8B H8B2 109.5 . .
C6B C8B H8B3 109.5 . .
H8B1 C8B H8B3 109.5 . .
H8B2 C8B H8B3 109.5 . .
N3B C9B C10B 113.3(10) . .
N3B C9B H9B1 108.9 . .
C10B C9B H9B1 108.9 . .
N3B C9B H9B2 108.9 . .
C10B C9B H9B2 108.9 . .
H9B1 C9B H9B2 107.7 . .
C15B C10B C11B 119.8(13) . .
C15B C10B C9B 119.6(12) . .
C11B C10B C9B 120.4(12) . .
C12B C11B C10B 117.6(13) . .
C12B C11B H11B 121.2 . .
C10B C11B H11B 121.2 . .
C13B C12B C11B 122.3(13) . .
C13B C12B H12B 118.9 . .
C11B C12B H12B 118.9 . .
C14B C13B C12B 120.2(14) . .
C14B C13B H13B 119.9 . .
C12B C13B H13B 119.9 . .
C13B C14B C15B 118.9(14) . .
C13B C14B H14B 120.5 . .
C15B C14B H14B 120.5 . .
C10B C15B C14B 121.1(13) . .
C10B C15B H15B 119.5 . .
C14B C15B H15B 119.5 . .
C3B C16B H16D 109.5 . .
C3B C16B H16E 109.5 . .
H16D C16B H16E 109.5 . .
C3B C16B H16F 109.5 . .
H16D C16B H16F 109.5 . .
H16E C16B H16F 109.5 . .
C4C N1C C1C 123.4(9) 2_656 .
C4C N1C H1C 118.3 2_656 .
C1C N1C H1C 118.3 . .
C2C N2C N3C 126.0(9) . .
C2C N2C H2C 117 . .
N3C N2C H2C 117 . .
N2C N3C C9C 110.4(8) . .
N2C N3C C3C 112.7(8) . .
C9C N3C C3C 111.2(8) . .
N1C C1C C5C 109.3(9) . .
N1C C1C C2C 107.7(8) . .
C5C C1C C2C 111.0(9) . .
N1C C1C H1C1 109.6 . .
C5C C1C H1C1 109.6 . .
C2C C1C H1C1 109.6 . .
O1C C2C N2C 124.7(11) . .
O1C C2C C1C 120.3(10) . .
N2C C2C C1C 115.0(10) . .
N3C C3C C16C 110.5(9) . .
N3C C3C C4C 107.4(8) . .
C16C C3C C4C 109.1(9) . .
N3C C3C H3C 109.9 . .
C16C C3C H3C 109.9 . .
C4C C3C H3C 109.9 . .
O2C C4C N1C 122.5(10) . 2_656
O2C C4C C3C 121.6(10) . .
N1C C4C C3C 115.5(10) 2_656 .
C1C C5C C6C 117.2(9) . .
C1C C5C H5C1 108 . .
C6C C5C H5C1 108 . .
C1C C5C H5C2 108 . .
C6C C5C H5C2 108 . .
H5C1 C5C H5C2 107.2 . .
C8C C6C C7C 109.0(10) . .
C8C C6C C5C 112.9(10) . .
C7C C6C C5C 108.1(10) . .
C8C C6C H6C 108.9 . .
C7C C6C H6C 108.9 . .
C5C C6C H6C 108.9 . .
C6C C7C H7C1 109.5 . .
C6C C7C H7C2 109.5 . .
H7C1 C7C H7C2 109.5 . .
C6C C7C H7C3 109.5 . .
H7C1 C7C H7C3 109.5 . .
H7C2 C7C H7C3 109.5 . .
C6C C8C H8C1 109.5 . .
C6C C8C H8C2 109.5 . .
H8C1 C8C H8C2 109.5 . .
C6C C8C H8C3 109.5 . .
H8C1 C8C H8C3 109.5 . .
H8C2 C8C H8C3 109.5 . .
N3C C9C C10C 112.6(8) . .
N3C C9C H9C1 109.1 . .
C10C C9C H9C1 109.1 . .
N3C C9C H9C2 109.1 . .
C10C C9C H9C2 109.1 . .
H9C1 C9C H9C2 107.8 . .
C15C C10C C11C 121.7(11) . .
C15C C10C C9C 118.7(10) . .
C11C C10C C9C 119.7(10) . .
C10C C11C C12C 119.4(11) . .
C10C C11C H11C 120.3 . .
C12C C11C H11C 120.3 . .
C13C C12C C11C 120.2(11) . .
C13C C12C H12C 119.9 . .
C11C C12C H12C 119.9 . .
C12C C13C C14C 120.4(11) . .
C12C C13C H13C 119.8 . .
C14C C13C H13C 119.8 . .
C13C C14C C15C 118.2(11) . .
C13C C14C H14C 120.9 . .
C15C C14C H14C 120.9 . .
C10C C15C C14C 120.1(11) . .
C10C C15C H15C 120 . .
C14C C15C H15C 120 . .
C3C C16C H16G 109.5 . .
C3C C16C H16H 109.5 . .
H16G C16C H16H 109.5 . .
C3C C16C H16I 109.5 . .
H16G C16C H16I 109.5 . .
H16H C16C H16I 109.5 . .
C4D N1D C1D 122.6(9) 2_656 .
C4D N1D H1D 118.7 2_656 .
C1D N1D H1D 118.7 . .
C2D N2D N3D 125.2(9) . .
C2D N2D H2D 117.4 . .
N3D N2D H2D 117.4 . .
N2D N3D C9D 109.1(8) . .
N2D N3D C3D 108.6(8) . .
C9D N3D C3D 115.7(8) . .
N1D C1D C2D 108.4(9) . .
N1D C1D C5D 106.8(9) . .
C2D C1D C5D 110.7(9) . .
N1D C1D H1D1 110.3 . .
C2D C1D H1D1 110.3 . .
C5D C1D H1D1 110.3 . .
O1D C2D N2D 124.5(10) . .
O1D C2D C1D 122.1(10) . .
N2D C2D C1D 113.2(10) . .
N3D C3D C4D 108.8(8) . .
N3D C3D C16D 109.0(8) . .
C4D C3D C16D 109.2(9) . .
N3D C3D H3D 109.9 . .
C4D C3D H3D 109.9 . .
C16D C3D H3D 109.9 . .
O2D C4D N1D 124.5(10) . 2_656
O2D C4D C3D 121.4(10) . .
N1D C4D C3D 113.9(10) 2_656 .
C6D C5D C1D 117.4(9) . .
C6D C5D H5D1 107.9 . .
C1D C5D H5D1 107.9 . .
C6D C5D H5D2 107.9 . .
C1D C5D H5D2 107.9 . .
H5D1 C5D H5D2 107.2 . .
C5D C6D C7D 109.5(11) . .
C5D C6D C8D 114.3(10) . .
C7D C6D C8D 109.4(11) . .
C5D C6D H6D 107.8 . .
C7D C6D H6D 107.9 . .
C8D C6D H6D 107.8 . .
C6D C7D H7D1 109.5 . .
C6D C7D H7D2 109.5 . .
H7D1 C7D H7D2 109.5 . .
C6D C7D H7D3 109.5 . .
H7D1 C7D H7D3 109.5 . .
H7D2 C7D H7D3 109.5 . .
C6D C8D H8D1 109.5 . .
C6D C8D H8D2 109.5 . .
H8D1 C8D H8D2 109.5 . .
C6D C8D H8D3 109.5 . .
H8D1 C8D H8D3 109.5 . .
H8D2 C8D H8D3 109.5 . .
N3D C9D C10D 113.4(9) . .
N3D C9D H9D1 108.9 . .
C10D C9D H9D1 108.9 . .
N3D C9D H9D2 108.9 . .
C10D C9D H9D2 108.9 . .
H9D1 C9D H9D2 107.7 . .
C11D C10D C15D 119.8(14) . .
C11D C10D C9D 122.7(13) . .
C15D C10D C9D 117.4(11) . .
C10D C11D C12D 122.5(17) . .
C10D C11D H11D 118.8 . .
C12D C11D H11D 118.8 . .
C11D C12D C13D 115.2(15) . .
C11D C12D H12D 122.4 . .
C13D C12D H12D 122.4 . .
C14D C13D C12D 123.5(17) . .
C14D C13D H13D 118.2 . .
C12D C13D H13D 118.2 . .
C13D C14D C15D 121.2(18) . .
C13D C14D H14D 119.4 . .
C15D C14D H14D 119.4 . .
C14D C15D C10D 117.7(15) . .
C14D C15D H15D 121.2 . .
C10D C15D H15D 121.2 . .
C3D C16D H16J 109.5 . .
C3D C16D H16K 109.5 . .
H16J C16D H16K 109.5 . .
C3D C16D H16L 109.5 . .
H16J C16D H16L 109.5 . .
H16K C16D H16L 109.5 . .

loop_
_geom_bond_atom_site_label_1
_geom_bond_atom_site_label_2
_geom_bond_distance
_geom_bond_site_symmetry_2
O1A C2A 1.243(14) .
O2A C4A 1.242(15) .
N1A C4A 1.341(15) 2_655
N1A C1A 1.470(15) .
N1A H1A 0.88 .
N2A C2A 1.320(16) .
N2A N3A 1.416(13) .
N2A H2A 0.88 .
N3A C3A 1.453(15) .
N3A C9A 1.526(15) .
C1A C2A 1.533(17) .
C1A C5A 1.530(17) .
C1A H1A1 1 .
C3A C4A 1.526(18) .
C3A C16A 1.522(18) .
C3A H3A 1 .
C4A N1A 1.341(15) 2_655
C5A C6A 1.509(18) .
C5A H5A1 0.99 .
C5A H5A2 0.99 .
C6A C7A 1.513(18) .
C6A C8A 1.536(19) .
C6A H6A 1 .
C7A H7A1 0.98 .
C7A H7A2 0.98 .
C7A H7A3 0.98 .
C8A H8A1 0.98 .
C8A H8A2 0.98 .
C8A H8A3 0.98 .
C9A C10A 1.489(19) .
C9A H9A1 0.99 .
C9A H9A2 0.99 .
C10A C11A 1.387(19) .
C10A C15A 1.419(19) .
C11A C12A 1.288(19) .
C11A H11A 0.95 .
C12A C13A 1.34(2) .
C12A H12A 0.95 .
C13A C14A 1.34(2) .
C13A H13A 0.95 .
C14A C15A 1.385(19) .
C14A H14A 0.95 .
C15A H15A 0.95 .
C16A H16A 0.98 .
C16A H16B 0.98 .
C16A H16C 0.98 .
O1B C2B 1.261(15) .
O2B C4B 1.243(15) .
N1B C4B 1.290(15) 2_655
N1B C1B 1.459(15) .
N1B H1B 0.88 .
N2B C2B 1.329(16) .
N2B N3B 1.391(14) .
N2B H2B 0.88 .
N3B C3B 1.459(17) .
N3B C9B 1.463(16) .
C1B C5B 1.505(18) .
C1B C2B 1.557(18) .
C1B H1B1 1 .
C3B C16B 1.520(18) .
C3B C4B 1.570(18) .
C3B H3B 1 .
C4B N1B 1.290(15) 2_655
C5B C6B 1.458(17) .
C5B H5B1 0.99 .
C5B H5B2 0.99 .
C6B C7B 1.540(19) .
C6B C8B 1.56(2) .
C6B H6B 1 .
C7B H7B1 0.98 .
C7B H7B2 0.98 .
C7B H7B3 0.98 .
C8B H8B1 0.98 .
C8B H8B2 0.98 .
C8B H8B3 0.98 .
C9B C10B 1.520(17) .
C9B H9B1 0.99 .
C9B H9B2 0.99 .
C10B C15B 1.370(18) .
C10B C11B 1.417(18) .
C11B C12B 1.383(18) .
C11B H11B 0.95 .
C12B C13B 1.381(19) .
C12B H12B 0.95 .
C13B C14B 1.36(2) .
C13B H13B 0.95 .
C14B C15B 1.41(2) .
C14B H14B 0.95 .
C15B H15B 0.95 .
C16B H16D 0.98 .
C16B H16E 0.98 .
C16B H16F 0.98 .
O1C C2C 1.221(13) .
O2C C4C 1.232(13) .
N1C C4C 1.344(14) 2_656
N1C C1C 1.455(14) .
N1C H1C 0.88 .
N2C C2C 1.339(14) .
N2C N3C 1.400(12) .
N2C H2C 0.88 .
N3C C9C 1.482(13) .
N3C C3C 1.484(13) .
C1C C5C 1.522(15) .
C1C C2C 1.535(16) .
C1C H1C1 1 .
C3C C16C 1.506(16) .
C3C C4C 1.523(15) .
C3C H3C 1 .
C4C N1C 1.344(14) 2_656
C5C C6C 1.540(16) .
C5C H5C1 0.99 .
C5C H5C2 0.99 .
C6C C8C 1.522(17) .
C6C C7C 1.549(16) .
C6C H6C 1 .
C7C H7C1 0.98 .
C7C H7C2 0.98 .
C7C H7C3 0.98 .
C8C H8C1 0.98 .
C8C H8C2 0.98 .
C8C H8C3 0.98 .
C9C C10C 1.547(15) .
C9C H9C1 0.99 .
C9C H9C2 0.99 .
C10C C15C 1.346(16) .
C10C C11C 1.381(16) .
C11C C12C 1.399(16) .
C11C H11C 0.95 .
C12C C13C 1.361(17) .
C12C H12C 0.95 .
C13C C14C 1.418(17) .
C13C H13C 0.95 .
C14C C15C 1.417(17) .
C14C H14C 0.95 .
C15C H15C 0.95 .
C16C H16G 0.98 .
C16C H16H 0.98 .
C16C H16I 0.98 .
O1D C2D 1.214(14) .
O2D C4D 1.215(13) .
N1D C4D 1.338(14) 2_656
N1D C1D 1.471(14) .
N1D H1D 0.88 .
N2D C2D 1.348(15) .
N2D N3D 1.438(13) .
N2D H2D 0.88 .
N3D C9D 1.450(14) .
N3D C3D 1.470(14) .
C1D C2D 1.509(16) .
C1D C5D 1.548(15) .
C1D H1D1 1 .
C3D C4D 1.530(16) .
C3D C16D 1.532(15) .
C3D H3D 1 .
C4D N1D 1.338(14) 2_656
C5D C6D 1.515(17) .
C5D H5D1 0.99 .
C5D H5D2 0.99 .
C6D C7D 1.516(19) .
C6D C8D 1.525(17) .
C6D H6D 1 .
C7D H7D1 0.98 .
C7D H7D2 0.98 .
C7D H7D3 0.98 .
C8D H8D1 0.98 .
C8D H8D2 0.98 .
C8D H8D3 0.98 .
C9D C10D 1.504(17) .
C9D H9D1 0.99 .
C9D H9D2 0.99 .
C10D C11D 1.353(18) .
C10D C15D 1.437(19) .
C11D C12D 1.43(2) .
C11D H11D 0.95 .
C12D C13D 1.41(3) .
C12D H12D 0.95 .
C13D C14D 1.33(2) .
C13D H13D 0.95 .
C14D C15D 1.40(2) .
C14D H14D 0.95 .
C15D H15D 0.95 .
C16D H16J 0.98 .
C16D H16K 0.98 .
C16D H16L 0.98 .

loop_
_geom_torsion_atom_site_label_1
_geom_torsion_atom_site_label_2
_geom_torsion_atom_site_label_3
_geom_torsion_atom_site_label_4
_geom_torsion
_geom_torsion_site_symmetry_1
_geom_torsion_site_symmetry_4
C2A N2A N3A C3A -63.0(15) . .
C2A N2A N3A C9A 62.2(15) . .
C4A N1A C1A C2A 142.7(11) 2_655 .
C4A N1A C1A C5A -94.6(13) 2_655 .
N3A N2A C2A O1A -7(2) . .
N3A N2A C2A C1A 174.0(10) . .
N1A C1A C2A O1A 58.5(15) . .
C5A C1A C2A O1A -62.9(15) . .
N1A C1A C2A N2A -122.9(11) . .
C5A C1A C2A N2A 115.7(12) . .
N2A N3A C3A C4A -48.1(13) . .
C9A N3A C3A C4A -174.1(10) . .
N2A N3A C3A C16A -165.7(10) . .
C9A N3A C3A C16A 68.3(14) . .
N3A C3A C4A O2A -50.8(16) . .
C16A C3A C4A O2A 71.8(15) . .
N3A C3A C4A N1A 123.2(11) . 2_655
C16A C3A C4A N1A -114.3(12) . 2_655
N1A C1A C5A C6A 177.0(10) . .
C2A C1A C5A C6A -64.9(14) . .
C1A C5A C6A C7A -67.6(15) . .
C1A C5A C6A C8A 169.8(11) . .
N2A N3A C9A C10A 42.2(14) . .
C3A N3A C9A C10A 167.4(11) . .
N3A C9A C10A C11A -132.9(12) . .
N3A C9A C10A C15A 49.6(16) . .
C15A C10A C11A C12A -6(2) . .
C9A C10A C11A C12A 176.6(13) . .
C10A C11A C12A C13A 2(2) . .
C11A C12A C13A C14A 4(2) . .
C12A C13A C14A C15A -4(2) . .
C13A C14A C15A C10A 0(2) . .
C11A C10A C15A C14A 4.9(18) . .
C9A C10A C15A C14A -177.6(11) . .
C2B N2B N3B C3B -62.8(15) . .
C2B N2B N3B C9B 66.1(15) . .
C4B N1B C1B C5B -129.4(13) 2_655 .
C4B N1B C1B C2B 109.6(13) 2_655 .
N3B N2B C2B O1B 1(2) . .
N3B N2B C2B C1B -179.4(10) . .
N1B C1B C2B O1B 58.2(14) . .
C5B C1B C2B O1B -63.6(15) . .
N1B C1B C2B N2B -121.1(12) . .
C5B C1B C2B N2B 117.1(13) . .
N2B N3B C3B C16B -154.3(10) . .
C9B N3B C3B C16B 76.4(13) . .
N2B N3B C3B C4B -41.3(14) . .
C9B N3B C3B C4B -170.5(10) . .
N3B C3B C4B O2B -43.4(16) . .
C16B C3B C4B O2B 75.8(15) . .
N3B C3B C4B N1B 138.7(11) . 2_655
C16B C3B C4B N1B -102.2(13) . 2_655
N1B C1B C5B C6B -173.2(11) . .
C2B C1B C5B C6B -53.7(16) . .
C1B C5B C6B C7B 177.6(13) . .
C1B C5B C6B C8B -60.1(18) . .
N2B N3B C9B C10B 75.3(13) . .
C3B N3B C9B C10B -155.4(10) . .
N3B C9B C10B C15B -158.0(12) . .
N3B C9B C10B C11B 26.3(17) . .
C15B C10B C11B C12B -2(2) . .
C9B C10B C11B C12B 173.5(12) . .
C10B C11B C12B C13B 3(2) . .
C11B C12B C13B C14B -3(2) . .
C12B C13B C14B C15B 2(2) . .
C11B C10B C15B C14B 1(2) . .
C9B C10B C15B C14B -174.4(13) . .
C13B C14B C15B C10B -1(2) . .
C2C N2C N3C C9C 63.8(11) . .
C2C N2C N3C C3C -61.2(12) . .
C4C N1C C1C C5C -108.1(12) 2_656 .
C4C N1C C1C C2C 131.2(11) 2_656 .
N3C N2C C2C O1C -5.4(16) . .
N3C N2C C2C C1C 174.2(8) . .
N1C C1C C2C O1C 54.7(13) . .
C5C C1C C2C O1C -64.9(13) . .
N1C C1C C2C N2C -124.9(9) . .
C5C C1C C2C N2C 115.6(10) . .
N2C N3C C3C C16C -163.4(9) . .
C9C N3C C3C C16C 72.0(12) . .
N2C N3C C3C C4C -44.5(11) . .
C9C N3C C3C C4C -169.1(9) . .
N3C C3C C4C O2C -57.7(13) . .
C16C C3C C4C O2C 62.1(13) . .
N3C C3C C4C N1C 128.7(10) . 2_656
C16C C3C C4C N1C -111.5(11) . 2_656
N1C C1C C5C C6C -172.9(10) . .
C2C C1C C5C C6C -54.3(13) . .
C1C C5C C6C C8C -56.0(14) . .
C1C C5C C6C C7C -176.6(10) . .
N2C N3C C9C C10C 59.4(11) . .
C3C N3C C9C C10C -174.8(9) . .
N3C C9C C10C C15C -150.2(11) . .
N3C C9C C10C C11C 29.7(15) . .
C15C C10C C11C C12C -3(2) . .
C9C C10C C11C C12C 177.0(11) . .
C10C C11C C12C C13C 3(2) . .
C11C C12C C13C C14C -2(2) . .
C12C C13C C14C C15C 2(2) . .
C11C C10C C15C C14C 2.8(19) . .
C9C C10C C15C C14C -177.3(11) . .
C13C C14C C15C C10C -2.2(19) . .
C2D N2D N3D C9D 62.9(13) . .
C2D N2D N3D C3D -64.1(13) . .
C4D N1D C1D C2D 138.5(10) 2_656 .
C4D N1D C1D C5D -102.2(11) 2_656 .
N3D N2D C2D O1D -0.5(18) . .
N3D N2D C2D C1D 174.5(9) . .
N1D C1D C2D O1D 52.1(14) . .
C5D C1D C2D O1D -64.7(14) . .
N1D C1D C2D N2D -123.0(10) . .
C5D C1D C2D N2D 120.1(10) . .
N2D N3D C3D C4D -46.1(10) . .
C9D N3D C3D C4D -169.2(9) . .
N2D N3D C3D C16D -165.1(9) . .
C9D N3D C3D C16D 71.8(12) . .
N3D C3D C4D O2D -57.6(13) . .
C16D C3D C4D O2D 61.3(13) . .
N3D C3D C4D N1D 127.2(9) . 2_656
C16D C3D C4D N1D -113.9(10) . 2_656
N1D C1D C5D C6D -173.8(9) . .
C2D C1D C5D C6D -56.0(13) . .
C1D C5D C6D C7D -177.6(10) . .
C1D C5D C6D C8D -54.6(14) . .
N2D N3D C9D C10D 69.5(11) . .
C3D N3D C9D C10D -167.6(9) . .
N3D C9D C10D C11D -129.8(12) . .
N3D C9D C10D C15D 53.5(14) . .
C15D C10D C11D C12D -3(2) . .
C9D C10D C11D C12D -179.5(12) . .
C10D C11D C12D C13D 3(2) . .
C11D C12D C13D C14D -1(2) . .
C12D C13D C14D C15D -2(3) . .
C13D C14D C15D C10D 2(2) . .
C11D C10D C15D C14D 0(2) . .
C9D C10D C15D C14D 177.2(13) . .
